data_4107818
loop_
_publ_author_name
'Mark R. Biscoe'
'Brett P. Fors'
'Stephen L. Buchwald'

_publ_section_title
;
 A New Class of Easily Activated Palladium Precatalysts for Facile C-N
 Cross-Coupling Reactions and the Low Temperature Oxidative Addition of
 Aryl Chlorides
;
_journal_name_full 'Journal of the American Chemical Society'
_journal_page_first 6686
_journal_page_last 6687
_journal_paper_doi 10.1021/ja801137k
_journal_volume 130
_journal_year 2008
_chemical_formula_sum 'C35 H47 Cl3 N O2 P Pd'
_chemical_formula_weight 757.46
_chemical_name_systematic
; 
 ? 
;
_space_group_IT_number 2
_symmetry_cell_setting triclinic
_symmetry_space_group_name_Hall '-P 1'
_symmetry_space_group_name_H-M 'P -1'
_atom_sites_solution_hydrogens geom
_atom_sites_solution_primary direct
_atom_sites_solution_secondary difmap
_audit_creation_method SHELXL-97
_cell_angle_alpha 82.5960(10)
_cell_angle_beta 81.6320(10)
_cell_angle_gamma 75.8760(10)
_cell_formula_units_Z 2
_cell_length_a 10.2166(5)
_cell_length_b 10.2662(5)
_cell_length_c 18.1889(9)
_cell_measurement_reflns_used 6667
_cell_measurement_temperature 100(2)
_cell_measurement_theta_max 0.00
_cell_measurement_theta_min 0.00
_cell_volume 1821.70(16)
_computing_cell_refinement 'Bruker SMART'
_computing_data_collection 'Bruker SMART'
_computing_data_reduction 'Bruker SAINT'
_computing_molecular_graphics 'Bruker SHELXTL'
_computing_publication_material 'Bruker SHELXTL'
_computing_structure_refinement 'SHELXL-97 (Sheldrick, 1997)'
_computing_structure_solution 'SHELXS-97 (Sheldrick, 1990)'
_diffrn_ambient_temperature 100(2)
_diffrn_measured_fraction_theta_full 0.998
_diffrn_measured_fraction_theta_max 0.998
_diffrn_measurement_device_type 'CCD area detector'
_diffrn_measurement_method 'phi and omega scans'
_diffrn_radiation_monochromator graphite
_diffrn_radiation_source 'fine-focus sealed tube'
_diffrn_radiation_type MoK\a
_diffrn_radiation_wavelength 0.71073
_diffrn_reflns_av_R_equivalents 0.0212
_diffrn_reflns_av_sigmaI/netI 0.0143
_diffrn_reflns_limit_h_max 11
_diffrn_reflns_limit_h_min -11
_diffrn_reflns_limit_k_max 11
_diffrn_reflns_limit_k_min -11
_diffrn_reflns_limit_l_max 20
_diffrn_reflns_limit_l_min -20
_diffrn_reflns_number 25715
_diffrn_reflns_theta_full 23.28
_diffrn_reflns_theta_max 23.28
_diffrn_reflns_theta_min 1.14
_exptl_absorpt_coefficient_mu 0.804
_exptl_absorpt_correction_type none
_exptl_crystal_colour colorless
_exptl_crystal_density_diffrn 1.381
_exptl_crystal_density_meas 0
_exptl_crystal_description block
_exptl_crystal_F_000 784
_exptl_crystal_size_max 0.34
_exptl_crystal_size_mid 0.21
_exptl_crystal_size_min 0.19
_refine_diff_density_max 1.534
_refine_diff_density_min -0.432
_refine_diff_density_rms 0.119
_refine_ls_extinction_method none
_refine_ls_goodness_of_fit_ref 1.107
_refine_ls_hydrogen_treatment mixed
_refine_ls_matrix_type full
_refine_ls_number_parameters 398
_refine_ls_number_reflns 5242
_refine_ls_number_restraints 0
_refine_ls_restrained_S_all 1.107
_refine_ls_R_factor_all 0.0363
_refine_ls_R_factor_gt 0.0355
_refine_ls_shift/su_max 0.001
_refine_ls_shift/su_mean 0.000
_refine_ls_structure_factor_coef Fsqd
_refine_ls_weighting_details 'calc w=1/[\s^2^(Fo^2^)+(0.0849P)^2^+3.0732P] where P=(Fo^2^+2Fc^2^)/3'
_refine_ls_weighting_scheme calc
_refine_ls_wR_factor_gt 0.1237
_refine_ls_wR_factor_ref 0.1247
_reflns_number_gt 5086
_reflns_number_total 5242
_reflns_threshold_expression >2sigma(I)
_cod_data_source_file ja801137k-file002.cif
_cod_data_source_block 06089t
_cod_original_cell_volume 1821.70(15)
_cod_database_code 4107818

loop_
_symmetry_equiv_pos_as_xyz
'x, y, z'
'-x, -y, -z'

loop_
_atom_site_label
_atom_site_type_symbol
_atom_site_fract_x
_atom_site_fract_y
_atom_site_fract_z
_atom_site_U_iso_or_equiv
_atom_site_adp_type
_atom_site_occupancy
_atom_site_symmetry_multiplicity
_atom_site_calc_flag
_atom_site_refinement_flags
_atom_site_disorder_assembly
_atom_site_disorder_group
H100 H 0.058(5) 0.188(5) 0.493(3) 0.033(12) Uiso 1 1 d . A 2
H99 H -0.008(4) 0.308(4) 0.495(2) 0.001(11) Uiso 1 1 d . B 2
Cl3 Cl 0.6388(3) 0.7741(3) 0.50676(14) 0.0498(6) Uani 0.50 1 d P C 2
Cl2 Cl 0.5936(3) 0.5882(3) 0.41086(14) 0.0518(6) Uani 0.50 1 d P C 2
C36 C 0.6941(10) 0.6168(12) 0.4743(6) 0.054(3) Uani 0.50 1 d P C 2
H36A H 0.6946 0.5470 0.5174 0.065 Uiso 0.50 1 calc PR C 2
H36B H 0.7887 0.6071 0.4500 0.065 Uiso 0.50 1 calc PR C 2
Pd1 Pd 0.06234(2) 0.30389(2) 0.363441(13) 0.01711(14) Uani 1 1 d . . .
P1 P 0.12569(9) 0.35936(9) 0.24026(5) 0.0158(2) Uani 1 1 d . . .
Cl1 Cl 0.07574(11) 0.51916(9) 0.39776(5) 0.0289(2) Uani 1 1 d . . .
N1 N -0.0062(4) 0.2551(4) 0.47727(19) 0.0228(8) Uani 1 1 d . . .
C25 C 0.0387(4) 0.1211(4) 0.3489(2) 0.0214(8) Uani 1 1 d . . .
O2 O 0.2135(3) 0.4114(3) 0.00669(14) 0.0246(6) Uani 1 1 d . . .
O1 O 0.3765(3) 0.0041(3) 0.14418(15) 0.0272(6) Uani 1 1 d . . .
C7 C 0.3019(4) 0.2123(4) 0.07768(19) 0.0190(7) Uani 1 1 d . . .
C4 C -0.0267(4) 0.1067(4) 0.0900(2) 0.0222(8) Uani 1 1 d . . .
H3 H -0.0632 0.0559 0.0614 0.027 Uiso 1 1 calc R . .
C24 C 0.0705(4) 0.5917(4) 0.1343(2) 0.0214(8) Uani 1 1 d . . .
H4A H 0.0398 0.5435 0.0987 0.026 Uiso 1 1 calc R . .
H4B H 0.1704 0.5782 0.1239 0.026 Uiso 1 1 calc R . .
C30 C -0.0868(4) 0.0937(4) 0.3798(2) 0.0256(9) Uani 1 1 d . . .
C3 C -0.1016(4) 0.1589(3) 0.1536(2) 0.0203(8) Uani 1 1 d . . .
H6 H -0.1904 0.1448 0.1690 0.024 Uiso 1 1 calc R . .
C1 C 0.0841(3) 0.2572(3) 0.17364(19) 0.0166(7) Uani 1 1 d . . .
C5 C 0.1013(4) 0.1295(4) 0.0687(2) 0.0211(8) Uani 1 1 d . . .
H8 H 0.1521 0.0935 0.0248 0.025 Uiso 1 1 calc R . .
C11 C 0.4582(4) 0.3188(4) -0.0085(2) 0.0287(9) Uani 1 1 d . . .
H9 H 0.4749 0.3918 -0.0435 0.034 Uiso 1 1 calc R . .
C12 C 0.3274(4) 0.3165(4) 0.0239(2) 0.0216(8) Uani 1 1 d . . .
C19 C 0.0324(3) 0.5343(3) 0.21424(19) 0.0180(7) Uani 1 1 d . . .
H11 H 0.0584 0.5920 0.2474 0.022 Uiso 1 1 calc R . .
C26 C 0.1363(4) 0.0212(4) 0.3144(2) 0.0293(9) Uani 1 1 d . . .
H12 H 0.2218 0.0389 0.2936 0.035 Uiso 1 1 calc R . .
C22 C -0.1507(4) 0.7670(4) 0.1407(2) 0.0268(9) Uani 1 1 d . . .
H13A H -0.1864 0.7283 0.1028 0.032 Uiso 1 1 calc R . .
H13B H -0.1906 0.8653 0.1373 0.032 Uiso 1 1 calc R . .
C21 C -0.1937(4) 0.7032(4) 0.2187(2) 0.0252(8) Uani 1 1 d . . .
H14A H -0.2933 0.7121 0.2252 0.030 Uiso 1 1 calc R . .
H14B H -0.1721 0.7529 0.2568 0.030 Uiso 1 1 calc R . .
C2 C -0.0461(3) 0.2314(3) 0.19435(19) 0.0184(7) Uani 1 1 d . . .
H15 H -0.0980 0.2655 0.2384 0.022 Uiso 1 1 calc R . .
C13 C 0.3078(4) 0.3646(4) 0.2223(2) 0.0203(8) Uani 1 1 d . . .
H16 H 0.3361 0.3659 0.1673 0.024 Uiso 1 1 calc R . .
C18 C 0.3354(4) 0.4899(4) 0.2490(2) 0.0243(8) Uani 1 1 d . . .
H17A H 0.3032 0.4932 0.3029 0.029 Uiso 1 1 calc R . .
H17B H 0.2844 0.5721 0.2218 0.029 Uiso 1 1 calc R . .
C9 C 0.5431(4) 0.1054(4) 0.0617(2) 0.0305(9) Uani 1 1 d . . .
H18 H 0.6169 0.0329 0.0737 0.037 Uiso 1 1 calc R . .
C6 C 0.1596(4) 0.2034(3) 0.10893(19) 0.0180(7) Uani 1 1 d . . .
C10 C 0.5646(4) 0.2128(4) 0.0110(2) 0.0316(9) Uani 1 1 d . . .
H20 H 0.6545 0.2141 -0.0111 0.038 Uiso 1 1 calc R . .
C29 C -0.1114(5) -0.0323(4) 0.3725(2) 0.0349(10) Uani 1 1 d . . .
H21 H -0.1976 -0.0505 0.3912 0.042 Uiso 1 1 calc R . .
C15 C 0.5435(4) 0.2349(5) 0.2481(3) 0.0345(10) Uani 1 1 d . . .
H22A H 0.5944 0.1534 0.2758 0.041 Uiso 1 1 calc R . .
H22B H 0.5765 0.2310 0.1944 0.041 Uiso 1 1 calc R . .
C16 C 0.5702(4) 0.3600(5) 0.2741(2) 0.0341(10) Uani 1 1 d . . .
H23A H 0.5456 0.3594 0.3289 0.041 Uiso 1 1 calc R . .
H23B H 0.6683 0.3588 0.2629 0.041 Uiso 1 1 calc R . .
C8 C 0.4114(4) 0.1053(4) 0.0947(2) 0.0238(8) Uani 1 1 d . . .
C14 C 0.3924(4) 0.2363(4) 0.2608(2) 0.0261(8) Uani 1 1 d . . .
H25A H 0.3616 0.2307 0.3150 0.031 Uiso 1 1 calc R . .
H25B H 0.3776 0.1562 0.2410 0.031 Uiso 1 1 calc R . .
C27 C 0.1110(5) -0.1047(4) 0.3100(2) 0.0366(10) Uani 1 1 d . . .
H26 H 0.1796 -0.1725 0.2869 0.044 Uiso 1 1 calc R . .
C33 C 0.4842(4) -0.1008(4) 0.1703(3) 0.0349(10) Uani 1 1 d . . .
H27A H 0.5375 -0.1470 0.1280 0.052 Uiso 1 1 calc R . .
H27B H 0.4460 -0.1655 0.2062 0.052 Uiso 1 1 calc R . .
H27C H 0.5431 -0.0617 0.1947 0.052 Uiso 1 1 calc R . .
C32 C -0.1402(4) 0.2171(4) 0.4940(2) 0.0308(9) Uani 1 1 d . . .
H28A H -0.2073 0.2891 0.5195 0.037 Uiso 1 1 calc R . .
H28B H -0.1309 0.1328 0.5281 0.037 Uiso 1 1 calc R . .
C34 C 0.2303(5) 0.5269(4) -0.0435(2) 0.0319(9) Uani 1 1 d . . .
H29A H 0.2871 0.5748 -0.0233 0.048 Uiso 1 1 calc R . .
H29B H 0.1411 0.5873 -0.0493 0.048 Uiso 1 1 calc R . .
H29C H 0.2740 0.4979 -0.0922 0.048 Uiso 1 1 calc R . .
C17 C 0.4882(4) 0.4873(4) 0.2356(2) 0.0325(9) Uani 1 1 d . . .
H30A H 0.5186 0.4918 0.1813 0.039 Uiso 1 1 calc R . .
H30B H 0.5042 0.5673 0.2549 0.039 Uiso 1 1 calc R . .
C31 C -0.1909(4) 0.1965(4) 0.4227(2) 0.0290(9) Uani 1 1 d . . .
H31A H -0.2767 0.1656 0.4354 0.035 Uiso 1 1 calc R . .
H31B H -0.2100 0.2834 0.3911 0.035 Uiso 1 1 calc R . .
C23 C 0.0037(4) 0.7424(4) 0.1239(2) 0.0252(8) Uani 1 1 d . . .
H32A H 0.0385 0.7910 0.1577 0.030 Uiso 1 1 calc R . .
H32B H 0.0281 0.7785 0.0719 0.030 Uiso 1 1 calc R . .
C28 C -0.0113(5) -0.1308(4) 0.3383(2) 0.0385(11) Uani 1 1 d . . .
H33 H -0.0285 -0.2165 0.3348 0.046 Uiso 1 1 calc R . .
C20 C -0.1225(4) 0.5535(4) 0.2313(2) 0.0214(8) Uani 1 1 d . . .
H34A H -0.1548 0.5010 0.1986 0.026 Uiso 1 1 calc R . .
H34B H -0.1459 0.5192 0.2838 0.026 Uiso 1 1 calc R . .

loop_
_atom_site_aniso_label
_atom_site_aniso_U_11
_atom_site_aniso_U_22
_atom_site_aniso_U_33
_atom_site_aniso_U_23
_atom_site_aniso_U_13
_atom_site_aniso_U_12
Cl3 0.0523(14) 0.0656(16) 0.0397(13) -0.0112(11) 0.0017(11) -0.0300(12)
Cl2 0.0534(14) 0.0713(17) 0.0388(13) -0.0206(12) -0.0055(11) -0.0220(13)
C36 0.036(5) 0.081(8) 0.053(6) -0.035(6) -0.020(5) -0.004(5)
Pd1 0.0228(2) 0.0155(2) 0.0134(2) -0.00234(12) -0.00194(12) -0.00487(13)
P1 0.0169(5) 0.0164(5) 0.0143(5) -0.0024(4) -0.0025(3) -0.0038(4)
Cl1 0.0505(6) 0.0216(5) 0.0177(5) -0.0051(4) 0.0011(4) -0.0155(4)
N1 0.034(2) 0.0186(19) 0.0178(18) -0.0055(16) -0.0027(14) -0.0083(17)
C25 0.034(2) 0.0185(18) 0.0133(18) 0.0018(14) -0.0081(15) -0.0073(16)
O2 0.0302(14) 0.0223(13) 0.0215(14) 0.0019(11) -0.0012(11) -0.0095(11)
O1 0.0247(14) 0.0243(14) 0.0290(15) -0.0018(11) -0.0041(11) 0.0012(11)
C7 0.0212(18) 0.0241(19) 0.0145(18) -0.0074(14) -0.0027(14) -0.0071(15)
C4 0.028(2) 0.0209(18) 0.0208(19) -0.0043(15) -0.0057(16) -0.0094(16)
C24 0.0241(19) 0.0226(19) 0.0185(19) -0.0005(15) -0.0047(15) -0.0067(15)
C30 0.041(2) 0.024(2) 0.0151(18) 0.0039(15) -0.0114(16) -0.0128(17)
C3 0.0199(18) 0.0192(18) 0.0223(19) 0.0005(15) -0.0032(15) -0.0065(15)
C1 0.0213(18) 0.0142(17) 0.0144(17) 0.0005(13) -0.0058(14) -0.0034(14)
C5 0.0248(19) 0.0204(18) 0.0177(18) -0.0035(14) -0.0026(15) -0.0039(15)
C11 0.033(2) 0.038(2) 0.021(2) -0.0085(17) 0.0032(17) -0.0194(19)
C12 0.0253(19) 0.0254(19) 0.0176(19) -0.0090(15) -0.0023(15) -0.0091(16)
C19 0.0215(18) 0.0160(17) 0.0173(18) -0.0026(14) -0.0033(14) -0.0047(14)
C26 0.045(2) 0.022(2) 0.021(2) -0.0013(16) -0.0064(17) -0.0056(18)
C22 0.031(2) 0.0181(19) 0.033(2) 0.0001(16) -0.0128(17) -0.0044(16)
C21 0.0213(19) 0.0224(19) 0.031(2) -0.0023(16) -0.0061(16) -0.0010(15)
C2 0.0199(18) 0.0181(18) 0.0153(18) -0.0007(14) 0.0002(14) -0.0025(14)
C13 0.0186(18) 0.027(2) 0.0162(18) -0.0031(15) -0.0022(14) -0.0072(15)
C18 0.0233(19) 0.028(2) 0.025(2) -0.0028(16) -0.0052(15) -0.0093(16)
C9 0.0195(19) 0.040(2) 0.032(2) -0.0143(19) -0.0028(16) -0.0017(17)
C6 0.0202(18) 0.0164(17) 0.0159(18) 0.0009(14) -0.0027(14) -0.0021(14)
C10 0.022(2) 0.048(3) 0.028(2) -0.0142(19) 0.0039(16) -0.0132(19)
C29 0.055(3) 0.034(2) 0.025(2) 0.0089(18) -0.019(2) -0.025(2)
C15 0.022(2) 0.043(2) 0.037(2) -0.009(2) -0.0064(17) -0.0010(18)
C16 0.020(2) 0.051(3) 0.034(2) -0.006(2) -0.0045(17) -0.0118(18)
C8 0.027(2) 0.028(2) 0.0190(19) -0.0090(16) -0.0038(15) -0.0061(16)
C14 0.023(2) 0.027(2) 0.029(2) -0.0056(17) -0.0055(16) -0.0028(16)
C27 0.064(3) 0.021(2) 0.025(2) -0.0052(17) -0.011(2) -0.006(2)
C33 0.033(2) 0.029(2) 0.038(2) -0.0018(18) -0.0113(19) 0.0044(18)
C32 0.037(2) 0.035(2) 0.022(2) -0.0032(17) 0.0047(17) -0.0157(19)
C34 0.045(2) 0.030(2) 0.025(2) 0.0056(17) -0.0048(18) -0.0191(19)
C17 0.028(2) 0.043(2) 0.033(2) -0.0011(19) -0.0043(17) -0.0189(19)
C31 0.028(2) 0.033(2) 0.028(2) 0.0011(17) -0.0023(17) -0.0139(17)
C23 0.031(2) 0.022(2) 0.023(2) 0.0012(16) -0.0061(16) -0.0077(16)
C28 0.072(3) 0.020(2) 0.030(2) 0.0014(18) -0.023(2) -0.017(2)
C20 0.0217(18) 0.0216(19) 0.0210(19) -0.0025(15) -0.0045(15) -0.0035(15)

loop_
_atom_type_symbol
_atom_type_description
_atom_type_scat_dispersion_real
_atom_type_scat_dispersion_imag
_atom_type_scat_source
C C 0.0033 0.0016 'International Tables Vol C Tables 4.2.6.8 and 6.1.1.4'
H H 0.0000 0.0000 'International Tables Vol C Tables 4.2.6.8 and 6.1.1.4'
N N 0.0061 0.0033 'International Tables Vol C Tables 4.2.6.8 and 6.1.1.4'
O O 0.0106 0.0060 'International Tables Vol C Tables 4.2.6.8 and 6.1.1.4'
P P 0.1023 0.0942 'International Tables Vol C Tables 4.2.6.8 and 6.1.1.4'
Cl Cl 0.1484 0.1585 'International Tables Vol C Tables 4.2.6.8 and 6.1.1.4'
Pd Pd -0.9988 1.0072 'International Tables Vol C Tables 4.2.6.8 and 6.1.1.4'

loop_
_geom_angle_atom_site_label_1
_geom_angle_atom_site_label_2
_geom_angle_atom_site_label_3
_geom_angle
Cl3 C36 Cl2 113.3(6)
C25 Pd1 N1 84.83(15)
C25 Pd1 P1 94.85(10)
N1 Pd1 P1 177.35(10)
C25 Pd1 Cl1 172.27(11)
N1 Pd1 Cl1 87.53(12)
P1 Pd1 Cl1 92.73(3)
C19 P1 C13 104.84(16)
C19 P1 C1 104.60(15)
C13 P1 C1 110.52(16)
C19 P1 Pd1 108.36(11)
C13 P1 Pd1 111.60(12)
C1 P1 Pd1 116.05(11)
C32 N1 Pd1 117.3(3)
C26 C25 C30 119.0(4)
C26 C25 Pd1 125.7(3)
C30 C25 Pd1 115.2(3)
C12 O2 C34 118.4(3)
C8 O1 C33 117.5(3)
C12 C7 C8 118.3(3)
C12 C7 C6 121.5(3)
C8 C7 C6 119.7(3)
C5 C4 C3 119.1(3)
C19 C24 C23 110.0(3)
C25 C30 C29 118.9(4)
C25 C30 C31 120.2(3)
C29 C30 C31 120.9(4)
C2 C3 C4 119.3(3)
C6 C1 C2 117.3(3)
C6 C1 P1 131.2(3)
C2 C1 P1 111.5(3)
C4 C5 C6 122.6(3)
C12 C11 C10 118.9(4)
O2 C12 C11 124.5(3)
O2 C12 C7 114.4(3)
C11 C12 C7 121.1(4)
C24 C19 C20 110.4(3)
C24 C19 P1 115.3(2)
C20 C19 P1 112.8(2)
C25 C26 C27 121.0(4)
C23 C22 C21 111.6(3)
C22 C21 C20 112.4(3)
C3 C2 C1 122.9(3)
C18 C13 C14 110.1(3)
C18 C13 P1 112.6(3)
C14 C13 P1 109.1(2)
C13 C18 C17 110.7(3)
C10 C9 C8 118.8(4)
C5 C6 C1 118.7(3)
C5 C6 C7 114.1(3)
C1 C6 C7 127.1(3)
C9 C10 C11 121.7(4)
C28 C29 C30 120.8(4)
C16 C15 C14 111.2(3)
C17 C16 C15 110.8(3)
O1 C8 C9 124.5(4)
O1 C8 C7 114.5(3)
C9 C8 C7 121.0(4)
C15 C14 C13 111.5(3)
C28 C27 C26 120.3(4)
N1 C32 C31 110.9(3)
C16 C17 C18 111.0(3)
C30 C31 C32 110.9(3)
C22 C23 C24 111.0(3)
C27 C28 C29 120.0(4)
C21 C20 C19 110.6(3)

loop_
_geom_bond_atom_site_label_1
_geom_bond_atom_site_label_2
_geom_bond_distance
Cl3 C36 1.726(11)
Cl2 C36 1.747(9)
Pd1 C25 2.004(4)
Pd1 N1 2.124(3)
Pd1 P1 2.2786(9)
Pd1 Cl1 2.4126(9)
P1 C19 1.853(3)
P1 C13 1.855(4)
P1 C1 1.855(3)
N1 C32 1.492(5)
C25 C26 1.387(6)
C25 C30 1.402(6)
O2 C12 1.369(5)
O2 C34 1.429(5)
O1 C8 1.364(5)
O1 C33 1.428(5)
C7 C12 1.401(5)
C7 C8 1.402(5)
C7 C6 1.502(5)
C4 C5 1.376(5)
C4 C3 1.383(5)
C24 C19 1.529(5)
C24 C23 1.531(5)
C30 C29 1.402(6)
C30 C31 1.509(6)
C3 C2 1.377(5)
C1 C6 1.407(5)
C1 C2 1.408(5)
C5 C6 1.400(5)
C11 C12 1.385(5)
C11 C10 1.388(6)
C19 C20 1.537(5)
C26 C27 1.393(6)
C22 C23 1.527(6)
C22 C21 1.534(6)
C21 C20 1.535(5)
C13 C18 1.532(5)
C13 C14 1.534(5)
C18 C17 1.538(5)
C9 C10 1.383(6)
C9 C8 1.392(6)
C29 C28 1.388(7)
C15 C16 1.520(6)
C15 C14 1.525(5)
C16 C17 1.518(6)
C27 C28 1.356(7)
C32 C31 1.521(6)
